data_7057754
loop_
_publ_author_name
'Ramezanpour, Sorour'
'Rezaei, Mohammad Nasim'
'Vaezghaemi, Aref'
'Rominger, Frank'

_publ_section_title
;
 Facile synthesis of novel 3,4,5-trisubstituted-1,2,4-triazin-6(1H)-ones
 via a sequential Ugi--Smiles type/nucleophilic substitution/cyclization
 reaction
;
_journal_issue 21
_journal_name_full 'New Journal of Chemistry'
_journal_page_first 17533
_journal_paper_doi 10.1039/C8NJ03949F
_journal_volume 42
_journal_year 2018
_chemical_formula_sum 'C10 H11 N3 O2 S'
_chemical_formula_weight 237.28
_space_group_crystal_system orthorhombic
_space_group_IT_number 62
_space_group_name_Hall '-P 2ac 2n'
_space_group_name_H-M_alt 'P n m a'
_symmetry_space_group_name_Hall '-P 2ac 2n'
_symmetry_space_group_name_H-M 'P n m a'
_atom_sites_solution_hydrogens mixed
_audit_creation_method SHELXL-2016/6
_audit_update_record
;
2018-04-11 deposited with the CCDC.
2018-09-17 downloaded from the CCDC.
;
_cell_angle_alpha 90
_cell_angle_beta 90
_cell_angle_gamma 90
_cell_formula_units_Z 4
_cell_length_a 19.8951(11)
_cell_length_b 6.7525(4)
_cell_length_c 8.0436(4)
_cell_measurement_reflns_used 1594
_cell_measurement_temperature 200(2)
_cell_measurement_theta_max 24.90
_cell_measurement_theta_min 2.73
_cell_volume 1080.59(10)
_computing_cell_refinement 'Bruker SAINT'
_computing_data_collection 'Bruker APEX2'
_computing_data_reduction 'Bruker SAINT'
_computing_molecular_graphics 'Bruker SHELXTL'
_computing_publication_material 'Bruker SHELXTL'
_computing_structure_refinement 'SHELXL-2016/6 (Sheldrick, 2016)'
_computing_structure_solution 'SHELXS-97 (Sheldrick 2008)'
_diffrn_ambient_temperature 200(2)
_diffrn_measured_fraction_theta_full 0.999
_diffrn_measured_fraction_theta_max 0.999
_diffrn_measurement_device_type 'Bruker APEX-II Quazar area detector'
_diffrn_measurement_method '\f and \w scans'
_diffrn_radiation_type MoK\a
_diffrn_radiation_wavelength 0.71073
_diffrn_reflns_av_R_equivalents 0.0451
_diffrn_reflns_av_unetI/netI 0.0367
_diffrn_reflns_Laue_measured_fraction_full 0.999
_diffrn_reflns_Laue_measured_fraction_max 0.999
_diffrn_reflns_limit_h_max 24
_diffrn_reflns_limit_h_min -19
_diffrn_reflns_limit_k_max 8
_diffrn_reflns_limit_k_min -8
_diffrn_reflns_limit_l_max 9
_diffrn_reflns_limit_l_min -9
_diffrn_reflns_number 6871
_diffrn_reflns_point_group_measured_fraction_full 0.999
_diffrn_reflns_point_group_measured_fraction_max 0.999
_diffrn_reflns_theta_full 25.242
_diffrn_reflns_theta_max 25.691
_diffrn_reflns_theta_min 2.047
_diffrn_source 'ImuS microsource'
_exptl_absorpt_coefficient_mu 0.288
_exptl_absorpt_correction_T_max 0.9582
_exptl_absorpt_correction_T_min 0.8363
_exptl_absorpt_correction_type multi-scan
_exptl_absorpt_process_details
;
Sheldrick, G. M. (2008). <i>SADABS</i>. University of G\"ottingen, Germany.
;
_exptl_crystal_colour colourless
_exptl_crystal_density_diffrn 1.458
_exptl_crystal_description needle
_exptl_crystal_F_000 496
_exptl_crystal_size_max 0.320
_exptl_crystal_size_mid 0.050
_exptl_crystal_size_min 0.050
_refine_diff_density_max 0.290
_refine_diff_density_min -0.265
_refine_diff_density_rms 0.056
_refine_ls_extinction_method none
_refine_ls_goodness_of_fit_ref 1.047
_refine_ls_hydrogen_treatment mixed
_refine_ls_matrix_type full
_refine_ls_number_parameters 99
_refine_ls_number_reflns 1122
_refine_ls_number_restraints 0
_refine_ls_restrained_S_all 1.047
_refine_ls_R_factor_all 0.0532
_refine_ls_R_factor_gt 0.0401
_refine_ls_shift/su_max 0.000
_refine_ls_shift/su_mean 0.000
_refine_ls_structure_factor_coef Fsqd
_refine_ls_weighting_details 'w=1/[\s^2^(Fo^2^)+(0.0439P)^2^+0.6305P] where P=(Fo^2^+2Fc^2^)/3'
_refine_ls_weighting_scheme calc
_refine_ls_wR_factor_gt 0.0947
_refine_ls_wR_factor_ref 0.1019
_reflns_Friedel_coverage 0.000
_reflns_number_gt 919
_reflns_number_total 1122
_reflns_threshold_expression 'I > 2\s(I)'
_cod_data_source_file c8nj03949f2.cif
_cod_data_source_block sba153
_cod_depositor_comments 'Adding full bibliography for 7057752--7057754.cif.'
_cod_database_code 7057754
_shelx_shelxl_version_number 2016/6
_shelx_space_group_comment
; 
The symmetry employed for this shelxl refinement is uniquely defined 
by the following loop, which should always be used as a source of 
symmetry information in preference to the above space-group names. 
They are only intended as comments. 
;
_shelx_estimated_absorpt_t_min 0.914
_shelx_estimated_absorpt_t_max 0.986

loop_
_space_group_symop_operation_xyz
'x, y, z'
'-x+1/2, -y, z+1/2'
'-x, y+1/2, -z'
'x+1/2, -y+1/2, -z+1/2'
'-x, -y, -z'
'x-1/2, y, -z-1/2'
'x, -y-1/2, z'
'-x-1/2, y-1/2, z-1/2'

loop_
_atom_site_label
_atom_site_type_symbol
_atom_site_fract_x
_atom_site_fract_y
_atom_site_fract_z
_atom_site_U_iso_or_equiv
_atom_site_adp_type
_atom_site_occupancy
_atom_site_site_symmetry_order
_atom_site_calc_flag
_atom_site_refinement_flags_posn
_atom_site_refinement_flags_adp
_atom_site_refinement_flags_occupancy
S1 S 0.38482(4) 0.750000 0.40095(9) 0.0284(2) Uani 1 2 d S T P
O11 O 0.35063(7) 0.5697(2) 0.35737(18) 0.0375(4) Uani 1 1 d . . .
N2 N 0.46032(12) 0.750000 0.3234(3) 0.0296(6) Uani 1 2 d S T P
C3 C 0.50458(14) 0.750000 0.4437(3) 0.0242(6) Uani 1 2 d S T P
N4 N 0.57053(12) 0.750000 0.4152(3) 0.0274(6) Uani 1 2 d S T P
H4 H 0.5969(15) 0.750000 0.492(4) 0.024(8) Uiso 1 2 d S . P
N5 N 0.59338(12) 0.750000 0.2525(3) 0.0331(6) Uani 1 2 d S T P
C6 C 0.65742(15) 0.750000 0.2309(4) 0.0324(7) Uani 1 2 d S T P
C7 C 0.71043(16) 0.750000 0.3624(4) 0.0409(8) Uani 1 2 d S T P
H7A H 0.723206 0.886743 0.388241 0.061 Uiso 0.5 1 calc R U P
H7B H 0.749896 0.677375 0.322409 0.061 Uiso 0.5 1 calc R U P
H7C H 0.692975 0.685881 0.462807 0.061 Uiso 0.5 1 calc R U P
C8 C 0.68036(18) 0.750000 0.0541(4) 0.0513(10) Uani 1 2 d S T P
H8A H 0.719773 0.664010 0.042731 0.077 Uiso 0.5 1 calc R U P
H8B H 0.692244 0.885171 0.020878 0.077 Uiso 0.5 1 calc R U P
H8C H 0.644112 0.700819 -0.017333 0.077 Uiso 0.5 1 calc R U P
C11 C 0.40862(15) 0.750000 0.6131(4) 0.0275(7) Uani 1 2 d S T P
C12 C 0.47856(14) 0.750000 0.6168(3) 0.0255(6) Uani 1 2 d S T P
C13 C 0.51154(16) 0.750000 0.7676(4) 0.0319(7) Uani 1 2 d S T P
H13 H 0.559259 0.750000 0.772045 0.038 Uiso 1 2 calc R U P
C14 C 0.47405(17) 0.750000 0.9122(4) 0.0374(8) Uani 1 2 d S T P
H14 H 0.496175 0.750000 1.016823 0.045 Uiso 1 2 calc R U P
C15 C 0.40424(17) 0.750000 0.9058(4) 0.0390(8) Uani 1 2 d S T P
H15 H 0.379312 0.750000 1.006567 0.047 Uiso 1 2 calc R U P
C16 C 0.37026(16) 0.750000 0.7552(4) 0.0344(7) Uani 1 2 d S T P
H16 H 0.322550 0.750000 0.750493 0.041 Uiso 1 2 calc R U P

loop_
_atom_site_aniso_label
_atom_site_aniso_U_11
_atom_site_aniso_U_22
_atom_site_aniso_U_33
_atom_site_aniso_U_23
_atom_site_aniso_U_13
_atom_site_aniso_U_12
S1 0.0228(4) 0.0387(4) 0.0238(4) 0.000 -0.0013(3) 0.000
O11 0.0296(8) 0.0457(10) 0.0371(9) -0.0062(7) -0.0049(7) -0.0071(7)
N2 0.0250(13) 0.0397(15) 0.0239(13) 0.000 -0.0009(11) 0.000
C3 0.0255(15) 0.0231(15) 0.0240(15) 0.000 0.0004(12) 0.000
N4 0.0231(13) 0.0379(15) 0.0213(13) 0.000 -0.0022(11) 0.000
N5 0.0290(13) 0.0457(16) 0.0246(13) 0.000 0.0033(11) 0.000
C6 0.0296(16) 0.0345(17) 0.0332(17) 0.000 0.0041(13) 0.000
C7 0.0264(16) 0.057(2) 0.0391(19) 0.000 0.0051(14) 0.000
C8 0.0354(19) 0.082(3) 0.0367(19) 0.000 0.0094(16) 0.000
C11 0.0278(15) 0.0279(15) 0.0267(15) 0.000 -0.0017(12) 0.000
C12 0.0279(15) 0.0250(15) 0.0237(15) 0.000 0.0003(12) 0.000
C13 0.0332(17) 0.0355(17) 0.0270(16) 0.000 -0.0062(13) 0.000
C14 0.0458(19) 0.0421(19) 0.0243(16) 0.000 -0.0041(14) 0.000
C15 0.0453(19) 0.0465(19) 0.0251(16) 0.000 0.0095(14) 0.000
C16 0.0332(17) 0.0402(18) 0.0297(16) 0.000 0.0086(13) 0.000

loop_
_atom_type_symbol
_atom_type_description
_atom_type_scat_dispersion_real
_atom_type_scat_dispersion_imag
_atom_type_scat_source
C C 0.0033 0.0016 'International Tables Vol C Tables 4.2.6.8 and 6.1.1.4'
H H 0.0000 0.0000 'International Tables Vol C Tables 4.2.6.8 and 6.1.1.4'
N N 0.0061 0.0033 'International Tables Vol C Tables 4.2.6.8 and 6.1.1.4'
O O 0.0106 0.0060 'International Tables Vol C Tables 4.2.6.8 and 6.1.1.4'
S S 0.1246 0.1234 'International Tables Vol C Tables 4.2.6.8 and 6.1.1.4'

loop_
_geom_angle_atom_site_label_1
_geom_angle_atom_site_label_2
_geom_angle_atom_site_label_3
_geom_angle
_geom_angle_site_symmetry_1
_geom_angle_site_symmetry_3
O11 S1 O11 115.69(13) 7_575 .
O11 S1 N2 110.08(8) 7_575 .
O11 S1 N2 110.08(8) . .
O11 S1 C11 111.19(8) 7_575 .
O11 S1 C11 111.19(8) . .
N2 S1 C11 97.05(13) . .
C3 N2 S1 109.7(2) . .
N2 C3 N4 122.4(3) . .
N2 C3 C12 117.3(2) . .
N4 C3 C12 120.3(2) . .
C3 N4 N5 119.1(3) . .
C3 N4 H4 121(2) . .
N5 N4 H4 120(2) . .
C6 N5 N4 116.9(3) . .
N5 C6 C8 115.6(3) . .
N5 C6 C7 127.1(3) . .
C8 C6 C7 117.3(3) . .
C6 C7 H7A 109.5 . .
C6 C7 H7B 109.5 . .
H7A C7 H7B 109.5 . .
C6 C7 H7C 109.5 . .
H7A C7 H7C 109.5 . .
H7B C7 H7C 109.5 . .
C6 C7 H7A 109.47(3) . 7_575
H7A C7 H7A 140.8 . 7_575
H7B C7 H7A 52.4 . 7_575
H7C C7 H7A 60.1 . 7_575
C6 C7 H7B 109.5(4) . 7_575
H7A C7 H7B 52.4 . 7_575
H7B C7 H7B 60.1 . 7_575
H7C C7 H7B 140.9 . 7_575
H7A C7 H7B 109.5 7_575 7_575
C6 C7 H7C 109.5(4) . 7_575
H7A C7 H7C 60.1 . 7_575
H7B C7 H7C 140.8 . 7_575
H7C C7 H7C 52.4 . 7_575
H7A C7 H7C 109.5 7_575 7_575
H7B C7 H7C 109.5 7_575 7_575
C6 C8 H8A 109.5 . .
C6 C8 H8B 109.5 . .
H8A C8 H8B 109.5 . .
C6 C8 H8C 109.5 . .
H8A C8 H8C 109.5 . .
H8B C8 H8C 109.5 . .
C6 C8 H8A 109.5(5) . 7_575
H8A C8 H8A 72.7 . 7_575
H8B C8 H8A 39.6 . 7_575
H8C C8 H8A 137.3 . 7_575
C6 C8 H8B 109.47(16) . 7_575
H8A C8 H8B 39.6 . 7_575
H8B C8 H8B 137.3 . 7_575
H8C C8 H8B 72.7 . 7_575
H8A C8 H8B 109.5 7_575 7_575
C6 C8 H8C 109.5(4) . 7_575
H8A C8 H8C 137.3 . 7_575
H8B C8 H8C 72.7 . 7_575
H8C C8 H8C 39.6 . 7_575
H8A C8 H8C 109.5 7_575 7_575
H8B C8 H8C 109.5 7_575 7_575
C16 C11 C12 122.5(3) . .
C16 C11 S1 130.8(2) . .
C12 C11 S1 106.7(2) . .
C13 C12 C11 119.6(3) . .
C13 C12 C3 131.2(3) . .
C11 C12 C3 109.2(2) . .
C12 C13 C14 118.9(3) . .
C12 C13 H13 120.5 . .
C14 C13 H13 120.5 . .
C13 C14 C15 120.6(3) . .
C13 C14 H14 119.7 . .
C15 C14 H14 119.7 . .
C16 C15 C14 121.3(3) . .
C16 C15 H15 119.4 . .
C14 C15 H15 119.4 . .
C11 C16 C15 117.1(3) . .
C11 C16 H16 121.4 . .
C15 C16 H16 121.4 . .

loop_
_geom_bond_atom_site_label_1
_geom_bond_atom_site_label_2
_geom_bond_distance
_geom_bond_site_symmetry_2
S1 O11 1.4379(15) 7_575
S1 O11 1.4379(16) .
S1 N2 1.626(2) .
S1 C11 1.771(3) .
N2 C3 1.309(4) .
C3 N4 1.332(4) .
C3 C12 1.485(4) .
N4 N5 1.385(3) .
N4 H4 0.81(3) .
N5 C6 1.286(4) .
C6 C8 1.494(4) .
C6 C7 1.494(4) .
C7 H7A 0.9800 .
C7 H7B 0.9800 .
C7 H7C 0.9800 .
C7 H7A 0.9800(15) 7_575
C7 H7B 0.980(19) 7_575
C7 H7C 0.980(18) 7_575
C8 H8A 0.9800 .
C8 H8B 0.9800 .
C8 H8C 0.9800 .
C8 H8A 0.98(2) 7_575
C8 H8B 0.980(8) 7_575
C8 H8C 0.980(17) 7_575
C11 C16 1.374(4) .
C11 C12 1.392(4) .
C12 C13 1.379(4) .
C13 C14 1.381(4) .
C13 H13 0.9500 .
C14 C15 1.390(5) .
C14 H14 0.9500 .
C15 C16 1.387(5) .
C15 H15 0.9500 .
C16 H16 0.9500 .

loop_
_geom_torsion_atom_site_label_1
_geom_torsion_atom_site_label_2
_geom_torsion_atom_site_label_3
_geom_torsion_atom_site_label_4
_geom_torsion
_geom_torsion_site_symmetry_1
O11 S1 N2 C3 115.66(8) 7_575
O11 S1 N2 C3 -115.66(8) .
C11 S1 N2 C3 0.000(0) .
S1 N2 C3 N4 180.000(0) .
S1 N2 C3 C12 0.000(0) .
N2 C3 N4 N5 0.000(0) .
C12 C3 N4 N5 180.000(0) .
C3 N4 N5 C6 180.000(0) .
N4 N5 C6 C8 180.000(0) .
N4 N5 C6 C7 0.000(0) .
O11 S1 C11 C16 65.23(8) 7_575
O11 S1 C11 C16 -65.23(8) .
N2 S1 C11 C16 180.000(0) .
O11 S1 C11 C12 -114.77(8) 7_575
O11 S1 C11 C12 114.77(8) .
N2 S1 C11 C12 0.000(0) .
C16 C11 C12 C13 0.000(1) .
S1 C11 C12 C13 180.000(0) .
C16 C11 C12 C3 180.000(0) .
S1 C11 C12 C3 0.000(0) .
N2 C3 C12 C13 180.000(1) .
N4 C3 C12 C13 0.000(1) .
N2 C3 C12 C11 0.000(0) .
N4 C3 C12 C11 180.000(0) .
C11 C12 C13 C14 0.000(1) .
C3 C12 C13 C14 180.000(1) .
C12 C13 C14 C15 0.000(1) .
C13 C14 C15 C16 0.000(1) .
C12 C11 C16 C15 0.000(1) .
S1 C11 C16 C15 180.000(1) .
C14 C15 C16 C11 0.000(1) .
